data_7248954
loop_
_publ_author_name
'Pr\;etka, Dominika'
'Marcinkowski, Dawid'
'Siwiak, Agnieszka'
'Kubicki, Maciej'
'Consiglio, Giuseppe'
'Patroniak, Violetta'
'Gorczy\'nski, Adam'

_publ_section_title
;
 Crystal engineering of monometallic lanthanide(iii) supramolecular
 systems within the N3-tridentate hydrazone Schiff-base ligand
;
_journal_issue 31
_journal_name_full CrystEngComm
_journal_page_first 4167
_journal_page_last 4180
_journal_paper_doi 10.1039/D4CE00450G
_journal_volume 26
_journal_year 2024
_chemical_formula_moiety 'C11 H15 Dy N8 O10, C H4 O'
_chemical_formula_sum 'C12 H19 Dy N8 O11'
_chemical_formula_weight 613.85
_space_group_crystal_system triclinic
_space_group_IT_number 2
_space_group_name_Hall '-P 1'
_space_group_name_H-M_alt 'P -1'
_atom_sites_solution_hydrogens mixed
_audit_creation_method SHELXL-2013
_audit_update_record
;
2016-01-10 deposited with the CCDC.	2024-07-03 downloaded from the CCDC.
;
_cell_angle_alpha 97.826(6)
_cell_angle_beta 96.891(6)
_cell_angle_gamma 100.152(7)
_cell_formula_units_Z 2
_cell_length_a 8.2029(7)
_cell_length_b 10.4813(9)
_cell_length_c 12.4024(7)
_cell_measurement_reflns_used 4715
_cell_measurement_temperature 291(2)
_cell_measurement_theta_max 27.9000
_cell_measurement_theta_min 3.3280
_cell_volume 1028.45(14)
_computing_cell_refinement 'CrysAlis Pro (Agilent Technologies (2011))'
_computing_data_collection 'CrysAlis Pro (Agilent Technologies (2011))'
_computing_data_reduction 'CrysAlis Pro (Agilent Technologies (2011))'
_computing_molecular_graphics 'Mercury (MacRae et al., 2009)'
_computing_publication_material 'SHELXL-2013 (Sheldrick, 2013)'
_computing_structure_refinement 'SHELXL-2013 (Sheldrick, 2013)'
_computing_structure_solution 'SIR92 (Altomare et al., 1993)'
_diffrn_ambient_temperature 291(2)
_diffrn_detector_area_resol_mean 16.1544
_diffrn_measured_fraction_theta_full 0.998
_diffrn_measured_fraction_theta_max 0.837
_diffrn_measurement_device_type 'Xcalibur, Eos'
_diffrn_measurement_method \w-scan
_diffrn_radiation_monochromator graphite
_diffrn_radiation_source 'Enhance (Mo) X-ray Source'
_diffrn_radiation_type 'Mo K\a'
_diffrn_radiation_wavelength 0.7107
_diffrn_reflns_av_R_equivalents 0.0168
_diffrn_reflns_av_unetI/netI 0.0292
_diffrn_reflns_Laue_measured_fraction_full 0.998
_diffrn_reflns_Laue_measured_fraction_max 0.837
_diffrn_reflns_limit_h_max 10
_diffrn_reflns_limit_h_min -10
_diffrn_reflns_limit_k_max 12
_diffrn_reflns_limit_k_min -11
_diffrn_reflns_limit_l_max 16
_diffrn_reflns_limit_l_min -12
_diffrn_reflns_number 7224
_diffrn_reflns_point_group_measured_fraction_full 0.998
_diffrn_reflns_point_group_measured_fraction_max 0.837
_diffrn_reflns_theta_full 25.000
_diffrn_reflns_theta_max 28.138
_diffrn_reflns_theta_min 2.917
_exptl_absorpt_coefficient_mu 3.707
_exptl_absorpt_correction_T_max 1.00000
_exptl_absorpt_correction_T_min 0.79442
_exptl_absorpt_correction_type multi-scan
_exptl_absorpt_process_details
;
CrysAlisPro, Agilent Technologies,
Version 1.171.36.28 (release 01-02-2013 CrysAlis171 .NET)
(compiled Feb  1 2013,16:14:44)
Empirical absorption correction using spherical harmonics,
 implemented in SCALE3 ABSPACK scaling algorithm.
;
_exptl_crystal_colour colourless
_exptl_crystal_density_diffrn 1.982
_exptl_crystal_description prism
_exptl_crystal_F_000 602
_exptl_crystal_size_max 0.3
_exptl_crystal_size_mid 0.3
_exptl_crystal_size_min 0.1
_refine_diff_density_max 0.598
_refine_diff_density_min -0.473
_refine_diff_density_rms 0.079
_refine_ls_extinction_method none
_refine_ls_goodness_of_fit_ref 1.056
_refine_ls_hydrogen_treatment mixed
_refine_ls_matrix_type full
_refine_ls_number_parameters 301
_refine_ls_number_reflns 4207
_refine_ls_number_restraints 0
_refine_ls_restrained_S_all 1.056
_refine_ls_R_factor_all 0.0240
_refine_ls_R_factor_gt 0.0214
_refine_ls_shift/su_max 0.001
_refine_ls_shift/su_mean 0.000
_refine_ls_structure_factor_coef Fsqd
_refine_ls_weighting_details 'w=1/[\s^2^(Fo^2^)+(0.0208P)^2^+0.4657P] where P=(Fo^2^+2Fc^2^)/3'
_refine_ls_weighting_scheme calc
_refine_ls_wR_factor_gt 0.0483
_refine_ls_wR_factor_ref 0.0494
_reflns_Friedel_coverage 0.000
_reflns_number_gt 3955
_reflns_number_total 4207
_reflns_threshold_expression 'I > 2\s(I)'
_cod_data_source_file d4ce00450g2.cif
_cod_data_source_block 19
_cod_depositor_comments 'Adding full bibliography for 7248946--7248974.cif.'
_cod_database_code 7248954
_shelx_space_group_comment
;
The symmetry employed for this shelxl refinement is uniquely defined
by the following loop, which should always be used as a source of
symmetry information in preference to the above space-group names.
They are only intended as comments.
;
_shelxl_version_number 2013-4

loop_
_space_group_symop_operation_xyz
'x, y, z'
'-x, -y, -z'

loop_
_atom_site_label
_atom_site_type_symbol
_atom_site_fract_x
_atom_site_fract_y
_atom_site_fract_z
_atom_site_U_iso_or_equiv
_atom_site_adp_type
_atom_site_occupancy
_atom_site_site_symmetry_order
_atom_site_calc_flag
_atom_site_refinement_flags_posn
_atom_site_refinement_flags_adp
_atom_site_refinement_flags_occupancy
_atom_site_disorder_assembly
_atom_site_disorder_group
Dy1 Dy 0.70552(2) 0.23116(2) 0.71160(2) 0.02723(5) Uani 1 1 d . . . . .
N1A N 0.9549(3) 0.3004(2) 0.61923(19) 0.0304(5) Uani 1 1 d . . . . .
C2A C 1.0358(4) 0.4260(3) 0.6348(2) 0.0292(6) Uani 1 1 d . . . . .
C3A C 1.1771(4) 0.4640(3) 0.5859(3) 0.0391(7) Uani 1 1 d . . . . .
H3A H 1.2297 0.5518 0.5962 0.047 Uiso 1 1 calc R U . . .
C4A C 1.2378(4) 0.3705(4) 0.5224(3) 0.0448(8) Uani 1 1 d . . . . .
H4A H 1.3311 0.3945 0.4884 0.054 Uiso 1 1 calc R U . . .
C5A C 1.1592(4) 0.2408(4) 0.5094(3) 0.0461(8) Uani 1 1 d . . . . .
H5A H 1.2001 0.1753 0.4687 0.055 Uiso 1 1 calc R U . . .
C6A C 1.0201(4) 0.2113(3) 0.5576(3) 0.0395(7) Uani 1 1 d . . . . .
H6A H 0.9661 0.1238 0.5476 0.047 Uiso 1 1 calc R U . . .
N7A N 0.9715(3) 0.5170(2) 0.7004(2) 0.0328(6) Uani 1 1 d . . . . .
C7A C 1.0524(4) 0.6558(3) 0.7289(3) 0.0432(8) Uani 1 1 d . . . . .
H7A3 H 1.0012 0.7053 0.6795 0.065 Uiso 1 1 calc R U . . .
H7A2 H 1.1693 0.6650 0.7228 0.065 Uiso 1 1 calc R U . . .
H7A1 H 1.0398 0.6881 0.8030 0.065 Uiso 1 1 calc R U . . .
N8A N 0.8215(3) 0.4741(2) 0.73128(19) 0.0274(5) Uani 1 1 d . . . . .
C9A C 0.7388(4) 0.5552(3) 0.7755(2) 0.0324(7) Uani 1 1 d . . . . .
H9A H 0.7789 0.6454 0.7880 0.039 Uiso 1 1 calc R U . . .
C10A C 0.5808(4) 0.4987(3) 0.8046(2) 0.0323(7) Uani 1 1 d . . . . .
N11A N 0.4791(3) 0.5645(3) 0.8586(2) 0.0355(6) Uani 1 1 d . . . . .
C11A C 0.5086(5) 0.7054(3) 0.8985(3) 0.0502(9) Uani 1 1 d . . . . .
H11C H 0.6217 0.7347 0.9351 0.075 Uiso 1 1 calc R U . . .
H11B H 0.4326 0.7230 0.9493 0.075 Uiso 1 1 calc R U . . .
H11A H 0.4908 0.7512 0.8375 0.075 Uiso 1 1 calc R U . . .
C12A C 0.3436(4) 0.4735(3) 0.8697(3) 0.0407(8) Uani 1 1 d . . . . .
H12A H 0.2528 0.4895 0.9040 0.049 Uiso 1 1 calc R U . . .
C13A C 0.3664(4) 0.3561(3) 0.8214(3) 0.0394(7) Uani 1 1 d . . . . .
H13A H 0.2920 0.2769 0.8165 0.047 Uiso 1 1 calc R U . . .
N14A N 0.5150(3) 0.3705(2) 0.7807(2) 0.0339(6) Uani 1 1 d . . . . .
N1B N 0.5965(3) 0.2222(3) 0.4747(2) 0.0417(7) Uani 1 1 d . . . . .
O11B O 0.5529(4) 0.2236(3) 0.3775(2) 0.0705(9) Uani 1 1 d . . . . .
O12B O 0.6404(3) 0.1222(2) 0.50927(18) 0.0439(6) Uani 1 1 d . . . . .
O13B O 0.6018(3) 0.3206(2) 0.54766(18) 0.0398(5) Uani 1 1 d . . . . .
N1C N 0.7692(4) -0.0172(3) 0.7707(3) 0.0531(8) Uani 1 1 d . . . . .
O11C O 0.8122(5) -0.1151(3) 0.7978(3) 0.0903(11) Uani 1 1 d . . . . .
O12C O 0.6875(3) 0.0492(3) 0.8313(2) 0.0538(6) Uani 1 1 d . . . . .
O13C O 0.8019(4) 0.0231(2) 0.6857(2) 0.0575(7) Uani 1 1 d . . . . .
N1D N 0.9260(4) 0.3013(3) 0.9251(2) 0.0491(7) Uani 1 1 d . . . . .
O11D O 1.0214(4) 0.3272(4) 1.0110(2) 0.1005(13) Uani 1 1 d . . . . .
O12D O 0.9713(3) 0.2575(3) 0.83629(19) 0.0506(6) Uani 1 1 d . . . . .
O13D O 0.7776(3) 0.3179(3) 0.9181(2) 0.0533(6) Uani 1 1 d . . . . .
O1E O 0.4346(3) 0.0951(3) 0.6679(3) 0.0473(6) Uani 1 1 d . . . . .
H1E2 H 0.425(5) 0.029(4) 0.617(3) 0.056(12) Uiso 1 1 d . . . . .
H1E1 H 0.386(5) 0.073(4) 0.713(3) 0.053(13) Uiso 1 1 d . . . . .
C1F C 0.2286(8) -0.0052(5) 0.9020(4) 0.106(2) Uani 1 1 d . . . . .
H1F3 H 0.3464 0.0020 0.9245 0.159 Uiso 1 1 calc R U . . .
H1F2 H 0.1699 -0.0898 0.9111 0.159 Uiso 1 1 calc R U . . .
H1F1 H 0.1892 0.0622 0.9463 0.159 Uiso 1 1 calc R U . . .
O1F O 0.1999(5) 0.0096(5) 0.7917(3) 0.1081(13) Uani 1 1 d . . . . .
H1F H 0.0998 0.0065 0.7732 0.162 Uiso 1 1 calc R U . . .

loop_
_atom_site_aniso_label
_atom_site_aniso_U_11
_atom_site_aniso_U_22
_atom_site_aniso_U_33
_atom_site_aniso_U_23
_atom_site_aniso_U_13
_atom_site_aniso_U_12
Dy1 0.02728(8) 0.02348(8) 0.03064(8) 0.00187(5) 0.00926(6) 0.00275(5)
N1A 0.0288(13) 0.0314(13) 0.0315(13) 0.0039(10) 0.0107(11) 0.0036(10)
C2A 0.0243(15) 0.0339(16) 0.0288(14) 0.0086(12) 0.0043(12) 0.0009(12)
C3A 0.0291(16) 0.0453(19) 0.0443(18) 0.0143(15) 0.0107(14) 0.0017(14)
C4A 0.0314(18) 0.064(2) 0.0451(19) 0.0170(17) 0.0173(15) 0.0120(17)
C5A 0.044(2) 0.057(2) 0.0435(19) 0.0062(16) 0.0181(16) 0.0223(18)
C6A 0.0399(19) 0.0398(18) 0.0412(17) 0.0043(14) 0.0152(15) 0.0096(15)
N7A 0.0306(14) 0.0275(13) 0.0385(14) 0.0019(10) 0.0099(11) 0.0003(11)
C7A 0.0410(19) 0.0337(17) 0.0480(19) -0.0002(14) 0.0083(16) -0.0074(14)
N8A 0.0242(12) 0.0261(12) 0.0305(12) 0.0030(10) 0.0067(10) 0.0009(10)
C9A 0.0350(17) 0.0248(15) 0.0347(16) -0.0008(12) 0.0053(13) 0.0027(13)
C10A 0.0345(17) 0.0317(16) 0.0311(15) -0.0001(12) 0.0065(13) 0.0107(13)
N11A 0.0378(15) 0.0366(15) 0.0351(13) 0.0019(11) 0.0127(12) 0.0135(12)
C11A 0.062(2) 0.0377(19) 0.054(2) -0.0042(16) 0.0188(19) 0.0187(18)
C12A 0.0323(17) 0.050(2) 0.0441(18) 0.0074(15) 0.0146(15) 0.0138(15)
C13A 0.0303(17) 0.0418(19) 0.0460(18) 0.0065(15) 0.0097(15) 0.0045(14)
N14A 0.0301(14) 0.0317(14) 0.0391(14) 0.0015(11) 0.0088(11) 0.0049(11)
N1B 0.0358(16) 0.0458(17) 0.0350(15) 0.0034(13) 0.0030(12) -0.0111(13)
O11B 0.094(2) 0.0727(19) 0.0316(14) 0.0075(12) -0.0048(14) -0.0082(17)
O12B 0.0492(14) 0.0339(12) 0.0420(13) -0.0023(10) 0.0090(11) -0.0044(11)
O13B 0.0378(13) 0.0380(12) 0.0403(12) 0.0019(10) 0.0023(10) 0.0037(10)
N1C 0.063(2) 0.0268(15) 0.069(2) 0.0091(14) 0.0032(18) 0.0119(14)
O11C 0.113(3) 0.0464(18) 0.126(3) 0.0385(18) 0.022(2) 0.0313(18)
O12C 0.0566(16) 0.0506(16) 0.0570(15) 0.0141(12) 0.0176(13) 0.0080(13)
O13C 0.083(2) 0.0332(13) 0.0640(16) 0.0069(12) 0.0385(15) 0.0145(13)
N1D 0.0487(19) 0.0563(19) 0.0378(16) 0.0105(14) 0.0017(15) -0.0008(15)
O11D 0.082(2) 0.159(4) 0.0410(16) 0.0147(19) -0.0195(17) -0.009(2)
O12D 0.0326(13) 0.0803(19) 0.0409(13) 0.0159(12) 0.0091(11) 0.0089(12)
O13D 0.0551(17) 0.0615(17) 0.0456(14) 0.0031(12) 0.0166(12) 0.0160(13)
O1E 0.0407(15) 0.0384(14) 0.0560(17) -0.0044(13) 0.0163(13) -0.0071(11)
C1F 0.154(6) 0.076(4) 0.076(4) 0.005(3) 0.021(4) -0.008(4)
O1F 0.066(2) 0.146(4) 0.108(3) 0.022(3) 0.036(2) -0.008(3)

loop_
_atom_type_symbol
_atom_type_description
_atom_type_scat_dispersion_real
_atom_type_scat_dispersion_imag
_atom_type_scat_source
C C 0.0033 0.0016 'International Tables Vol C Tables 4.2.6.8 and 6.1.1.4'
H H 0.0000 0.0000 'International Tables Vol C Tables 4.2.6.8 and 6.1.1.4'
N N 0.0061 0.0033 'International Tables Vol C Tables 4.2.6.8 and 6.1.1.4'
O O 0.0106 0.0060 'International Tables Vol C Tables 4.2.6.8 and 6.1.1.4'
Dy Dy -0.1892 4.4098 'International Tables Vol C Tables 4.2.6.8 and 6.1.1.4'

loop_
_geom_angle_atom_site_label_1
_geom_angle_atom_site_label_2
_geom_angle_atom_site_label_3
_geom_angle
_geom_angle_site_symmetry_1
_geom_angle_site_symmetry_3
_geom_angle_publ_flag
O1E Dy1 O13C 83.92(10) . . ?
O1E Dy1 O12D 140.86(10) . . ?
O13C Dy1 O12D 72.29(10) . . ?
O1E Dy1 N14A 75.14(9) . . ?
O13C Dy1 N14A 152.01(9) . . ?
O12D Dy1 N14A 113.59(8) . . ?
O1E Dy1 O13B 81.33(9) . . ?
O13C Dy1 O13B 118.95(8) . . ?
O12D Dy1 O13B 137.37(8) . . ?
N14A Dy1 O13B 76.43(8) . . ?
O1E Dy1 N1A 139.05(9) . . ?
O13C Dy1 N1A 80.91(8) . . ?
O12D Dy1 N1A 67.96(8) . . ?
N14A Dy1 N1A 127.03(8) . . ?
O13B Dy1 N1A 73.43(8) . . ?
O1E Dy1 N8A 135.51(9) . . ?
O13C Dy1 N8A 139.29(9) . . ?
O12D Dy1 N8A 77.52(8) . . ?
N14A Dy1 N8A 66.35(8) . . ?
O13B Dy1 N8A 69.00(7) . . ?
N1A Dy1 N8A 62.54(8) . . ?
O1E Dy1 O13D 111.31(10) . . ?
O13C Dy1 O13D 105.39(9) . . ?
O12D Dy1 O13D 50.02(8) . . ?
N14A Dy1 O13D 66.67(8) . . ?
O13B Dy1 O13D 135.14(8) . . ?
N1A Dy1 O13D 109.35(8) . . ?
N8A Dy1 O13D 73.28(8) . . ?
O1E Dy1 O12B 67.61(9) . . ?
O13C Dy1 O12B 68.92(9) . . ?
O12D Dy1 O12B 127.01(8) . . ?
N14A Dy1 O12B 117.74(8) . . ?
O13B Dy1 O12B 50.67(7) . . ?
N1A Dy1 O12B 71.44(8) . . ?
N8A Dy1 O12B 111.66(7) . . ?
O13D Dy1 O12B 174.19(8) . . ?
O1E Dy1 O12C 70.94(9) . . ?
O13C Dy1 O12C 50.52(8) . . ?
O12D Dy1 O12C 69.94(8) . . ?
N14A Dy1 O12C 104.13(9) . . ?
O13B Dy1 O12C 150.83(8) . . ?
N1A Dy1 O12C 123.04(8) . . ?
N8A Dy1 O12C 138.68(8) . . ?
O13D Dy1 O12C 66.45(8) . . ?
O12B Dy1 O12C 108.13(8) . . ?
O1E Dy1 N1C 77.96(9) . . ?
O13C Dy1 N1C 24.55(9) . . ?
O12D Dy1 N1C 67.42(9) . . ?
N14A Dy1 N1C 129.74(10) . . ?
O13B Dy1 N1C 139.26(8) . . ?
N1A Dy1 N1C 100.83(9) . . ?
N8A Dy1 N1C 144.89(8) . . ?
O13D Dy1 N1C 85.31(9) . . ?
O12B Dy1 N1C 88.89(9) . . ?
O12C Dy1 N1C 26.06(9) . . ?
O1E Dy1 N1D 128.62(10) . . ?
O13C Dy1 N1D 88.36(9) . . ?
O12D Dy1 N1D 24.92(8) . . ?
N14A Dy1 N1D 90.38(9) . . ?
O13B Dy1 N1D 143.32(8) . . ?
N1A Dy1 N1D 88.79(8) . . ?
N8A Dy1 N1D 74.34(8) . . ?
O13D Dy1 N1D 25.11(8) . . ?
O12B Dy1 N1D 151.58(9) . . ?
O12C Dy1 N1D 65.35(8) . . ?
N1C Dy1 N1D 74.64(9) . . ?
C2A N1A C6A 117.2(3) . . ?
C2A N1A Dy1 121.53(19) . . ?
C6A N1A Dy1 121.1(2) . . ?
N1A C2A N7A 117.2(3) . . ?
N1A C2A C3A 121.6(3) . . ?
N7A C2A C3A 121.2(3) . . ?
C4A C3A C2A 119.4(3) . . ?
C4A C3A H3A 120.3 . . ?
C2A C3A H3A 120.3 . . ?
C3A C4A C5A 119.4(3) . . ?
C3A C4A H4A 120.3 . . ?
C5A C4A H4A 120.3 . . ?
C6A C5A C4A 118.0(3) . . ?
C6A C5A H5A 121.0 . . ?
C4A C5A H5A 121.0 . . ?
N1A C6A C5A 124.4(3) . . ?
N1A C6A H6A 117.8 . . ?
C5A C6A H6A 117.8 . . ?
N8A N7A C2A 116.7(2) . . ?
N8A N7A C7A 120.3(2) . . ?
C2A N7A C7A 122.8(3) . . ?
N7A C7A H7A3 109.5 . . ?
N7A C7A H7A2 109.5 . . ?
H7A3 C7A H7A2 109.5 . . ?
N7A C7A H7A1 109.5 . . ?
H7A3 C7A H7A1 109.5 . . ?
H7A2 C7A H7A1 109.5 . . ?
C9A N8A N7A 121.0(2) . . ?
C9A N8A Dy1 118.6(2) . . ?
N7A N8A Dy1 120.27(17) . . ?
N8A C9A C10A 116.2(3) . . ?
N8A C9A H9A 121.9 . . ?
C10A C9A H9A 121.9 . . ?
N14A C10A N11A 110.8(3) . . ?
N14A C10A C9A 123.1(3) . . ?
N11A C10A C9A 126.1(3) . . ?
C10A N11A C12A 106.8(3) . . ?
C10A N11A C11A 126.9(3) . . ?
C12A N11A C11A 126.3(3) . . ?
N11A C11A H11C 109.5 . . ?
N11A C11A H11B 109.5 . . ?
H11C C11A H11B 109.5 . . ?
N11A C11A H11A 109.5 . . ?
H11C C11A H11A 109.5 . . ?
H11B C11A H11A 109.5 . . ?
C13A C12A N11A 106.9(3) . . ?
C13A C12A H12A 126.5 . . ?
N11A C12A H12A 126.5 . . ?
C12A C13A N14A 110.0(3) . . ?
C12A C13A H13A 125.0 . . ?
N14A C13A H13A 125.0 . . ?
C10A N14A C13A 105.4(3) . . ?
C10A N14A Dy1 114.9(2) . . ?
C13A N14A Dy1 138.5(2) . . ?
O11B N1B O13B 121.8(3) . . ?
O11B N1B O12B 122.2(3) . . ?
O13B N1B O12B 116.0(3) . . ?
N1B O12B Dy1 94.40(17) . . ?
N1B O13B Dy1 98.96(18) . . ?
O11C N1C O13C 122.5(4) . . ?
O11C N1C O12C 120.5(4) . . ?
O13C N1C O12C 117.0(3) . . ?
O11C N1C Dy1 173.6(3) . . ?
O13C N1C Dy1 55.66(16) . . ?
O12C N1C Dy1 61.68(16) . . ?
N1C O12C Dy1 92.26(19) . . ?
N1C O13C Dy1 99.8(2) . . ?
O11D N1D O13D 122.7(4) . . ?
O11D N1D O12D 121.7(4) . . ?
O13D N1D O12D 115.6(3) . . ?
O11D N1D Dy1 177.2(3) . . ?
O13D N1D Dy1 59.96(16) . . ?
O12D N1D Dy1 55.70(15) . . ?
N1D O12D Dy1 99.39(19) . . ?
N1D O13D Dy1 94.93(19) . . ?
Dy1 O1E H1E2 115(3) . . ?
Dy1 O1E H1E1 121(3) . . ?
H1E2 O1E H1E1 108(4) . . ?
O1F C1F H1F3 109.5 . . ?
O1F C1F H1F2 109.5 . . ?
H1F3 C1F H1F2 109.5 . . ?
O1F C1F H1F1 109.5 . . ?
H1F3 C1F H1F1 109.5 . . ?
H1F2 C1F H1F1 109.5 . . ?
C1F O1F H1F 109.5 . . ?

loop_
_geom_bond_atom_site_label_1
_geom_bond_atom_site_label_2
_geom_bond_distance
_geom_bond_site_symmetry_2
_geom_bond_publ_flag
Dy1 O1E 2.377(3) . ?
Dy1 O13C 2.442(2) . ?
Dy1 O12D 2.466(2) . ?
Dy1 N14A 2.469(2) . ?
Dy1 O13B 2.474(2) . ?
Dy1 N1A 2.508(2) . ?
Dy1 N8A 2.524(2) . ?
Dy1 O13D 2.559(2) . ?
Dy1 O12B 2.563(2) . ?
Dy1 O12C 2.567(2) . ?
Dy1 N1C 2.914(3) . ?
Dy1 N1D 2.946(3) . ?
N1A C2A 1.343(4) . ?
N1A C6A 1.349(4) . ?
C2A N7A 1.385(4) . ?
C2A C3A 1.393(4) . ?
C3A C4A 1.373(5) . ?
C3A H3A 0.9300 . ?
C4A C5A 1.377(5) . ?
C4A H4A 0.9300 . ?
C5A C6A 1.359(5) . ?
C5A H5A 0.9300 . ?
C6A H6A 0.9300 . ?
N7A N8A 1.352(3) . ?
N7A C7A 1.465(4) . ?
C7A H7A3 0.9600 . ?
C7A H7A2 0.9600 . ?
C7A H7A1 0.9600 . ?
N8A C9A 1.285(4) . ?
C9A C10A 1.435(4) . ?
C9A H9A 0.9300 . ?
C10A N14A 1.335(4) . ?
C10A N11A 1.353(4) . ?
N11A C12A 1.365(4) . ?
N11A C11A 1.460(4) . ?
C11A H11C 0.9600 . ?
C11A H11B 0.9600 . ?
C11A H11A 0.9600 . ?
C12A C13A 1.347(4) . ?
C12A H12A 0.9300 . ?
C13A N14A 1.365(4) . ?
C13A H13A 0.9300 . ?
N1B O11B 1.219(3) . ?
N1B O13B 1.267(3) . ?
N1B O12B 1.277(4) . ?
N1C O11C 1.218(4) . ?
N1C O13C 1.229(4) . ?
N1C O12C 1.281(4) . ?
N1D O11D 1.211(4) . ?
N1D O13D 1.254(4) . ?
N1D O12D 1.258(4) . ?
O1E H1E2 0.85(4) . ?
O1E H1E1 0.76(4) . ?
C1F O1F 1.394(6) . ?
C1F H1F3 0.9600 . ?
C1F H1F2 0.9600 . ?
C1F H1F1 0.9600 . ?
O1F H1F 0.8200 . ?

loop_
_geom_torsion_atom_site_label_1
_geom_torsion_atom_site_label_2
_geom_torsion_atom_site_label_3
_geom_torsion_atom_site_label_4
_geom_torsion
_geom_torsion_site_symmetry_1
_geom_torsion_site_symmetry_2
_geom_torsion_site_symmetry_3
_geom_torsion_site_symmetry_4
_geom_torsion_publ_flag
C6A N1A C2A N7A -178.4(3) . . . . ?
Dy1 N1A C2A N7A -2.7(3) . . . . ?
C6A N1A C2A C3A 2.6(4) . . . . ?
Dy1 N1A C2A C3A 178.2(2) . . . . ?
N1A C2A C3A C4A -1.6(4) . . . . ?
N7A C2A C3A C4A 179.4(3) . . . . ?
C2A C3A C4A C5A -0.8(5) . . . . ?
C3A C4A C5A C6A 2.1(5) . . . . ?
C2A N1A C6A C5A -1.2(5) . . . . ?
Dy1 N1A C6A C5A -176.9(2) . . . . ?
C4A C5A C6A N1A -1.2(5) . . . . ?
N1A C2A N7A N8A -8.1(4) . . . . ?
C3A C2A N7A N8A 170.9(3) . . . . ?
N1A C2A N7A C7A 176.6(3) . . . . ?
C3A C2A N7A C7A -4.3(4) . . . . ?
C2A N7A N8A C9A -167.9(3) . . . . ?
C7A N7A N8A C9A 7.5(4) . . . . ?
C2A N7A N8A Dy1 15.2(3) . . . . ?
C7A N7A N8A Dy1 -169.4(2) . . . . ?
N7A N8A C9A C10A 179.7(2) . . . . ?
Dy1 N8A C9A C10A -3.3(3) . . . . ?
N8A C9A C10A N14A -4.8(4) . . . . ?
N8A C9A C10A N11A 175.1(3) . . . . ?
N14A C10A N11A C12A 0.3(3) . . . . ?
C9A C10A N11A C12A -179.6(3) . . . . ?
N14A C10A N11A C11A 179.7(3) . . . . ?
C9A C10A N11A C11A -0.2(5) . . . . ?
C10A N11A C12A C13A -0.5(3) . . . . ?
C11A N11A C12A C13A 180.0(3) . . . . ?
N11A C12A C13A N14A 0.6(4) . . . . ?
N11A C10A N14A C13A 0.1(3) . . . . ?
C9A C10A N14A C13A -180.0(3) . . . . ?
N11A C10A N14A Dy1 -169.78(18) . . . . ?
C9A C10A N14A Dy1 10.1(4) . . . . ?
C12A C13A N14A C10A -0.4(4) . . . . ?
C12A C13A N14A Dy1 165.6(2) . . . . ?
O11B N1B O12B Dy1 178.9(3) . . . . ?
O13B N1B O12B Dy1 -0.7(3) . . . . ?
O11B N1B O13B Dy1 -178.9(3) . . . . ?
O12B N1B O13B Dy1 0.7(3) . . . . ?
O11C N1C O12C Dy1 173.1(3) . . . . ?
O13C N1C O12C Dy1 -6.5(3) . . . . ?
O11C N1C O13C Dy1 -172.7(3) . . . . ?
O12C N1C O13C Dy1 6.9(3) . . . . ?
O11D N1D O12D Dy1 179.1(3) . . . . ?
O13D N1D O12D Dy1 -1.9(3) . . . . ?
O11D N1D O13D Dy1 -179.2(3) . . . . ?
O12D N1D O13D Dy1 1.8(3) . . . . ?
